data_4308502
loop_
_publ_author_name
'Xin-Yi Wang'
'Hai-Yan Wei'
'Zhe-Ming Wang'
'Zhi-Da Chen'
'Song Gao'

_publ_section_title
;
Formate The Analogue of Azide: Structural and Magnetic Properties of
M(HCOO)2(4,4'-bpy).nH2O (M = Mn, Co, Ni; n= 0, 5)
;
_journal_name_full 'Inorganic Chemistry'
_journal_page_first 572
_journal_page_last 583
_journal_paper_doi 10.1021/ic049170t
_journal_volume 44
_journal_year 2005
_chemical_formula_sum 'C12 H20 Co N2 O9'
_chemical_formula_weight 395.23
_chemical_name_systematic
; 
 ? 
;
_space_group_IT_number 9
_symmetry_cell_setting monoclinic
_symmetry_space_group_name_Hall 'C -2yc'
_symmetry_space_group_name_H-M 'C 1 c 1'
_atom_sites_solution_hydrogens geom
_atom_sites_solution_primary direct
_atom_sites_solution_secondary difmap
_audit_creation_method SHELXL-97
_cell_angle_alpha 90.00
_cell_angle_beta 102.223(2)
_cell_angle_gamma 90.00
_cell_formula_units_Z 4
_cell_length_a 10.5108(3)
_cell_length_b 20.2765(7)
_cell_length_c 8.1309(2)
_cell_measurement_reflns_used 14247
_cell_measurement_temperature 293(2)
_cell_measurement_theta_max 27.49
_cell_measurement_theta_min 3.61
_cell_volume 1693.59(9)
_computing_cell_refinement 'HKL Scalepack (Otwinowski and Minor, 1997)'
_computing_data_collection 'KappaCCD (Nonius B. V., 1998)'
_computing_data_reduction 'HKL Denzo (Otwinowski & Minor, 1997) and maXus (Mackay et al., 1998)'
_computing_molecular_graphics 'Bruker SHELXTL V5.1 (Sheldrick, 1998)'
_computing_publication_material 'SHELXL-97 (Sheldrick, 1997)'
_computing_structure_refinement 'SHELXL-97 (Sheldrick, 1997)'
_computing_structure_solution 'SHELXS-97 (Sheldrick, 1990)'
_diffrn_ambient_temperature 293(2)
_diffrn_detector_area_resol_mean 0.76
_diffrn_measured_fraction_theta_full 0.994
_diffrn_measured_fraction_theta_max 0.994
_diffrn_measurement_device_type 'NONIUS KappaCCD'
_diffrn_measurement_method CCD
_diffrn_radiation_monochromator graphite
_diffrn_radiation_source 'fine-focus sealed tube'
_diffrn_radiation_type MoK\a
_diffrn_radiation_wavelength 0.71073
_diffrn_reflns_av_R_equivalents 0.0504
_diffrn_reflns_av_sigmaI/netI 0.0549
_diffrn_reflns_limit_h_max 13
_diffrn_reflns_limit_h_min -13
_diffrn_reflns_limit_k_max 26
_diffrn_reflns_limit_k_min -26
_diffrn_reflns_limit_l_max 9
_diffrn_reflns_limit_l_min -10
_diffrn_reflns_number 14247
_diffrn_reflns_theta_full 27.49
_diffrn_reflns_theta_max 27.49
_diffrn_reflns_theta_min 3.61
_exptl_absorpt_coefficient_mu 1.061
_exptl_absorpt_correction_T_max 0.857
_exptl_absorpt_correction_T_min 0.819
_exptl_absorpt_correction_type empirical
_exptl_absorpt_process_details '(Blessing, 1995, 1997)'
_exptl_crystal_colour 'pale red'
_exptl_crystal_density_diffrn 1.550
_exptl_crystal_density_method 'not measured'
_exptl_crystal_description Prism
_exptl_crystal_F_000 820
_exptl_crystal_size_max 0.3
_exptl_crystal_size_mid 0.3
_exptl_crystal_size_min 0.15
_refine_diff_density_max 0.510
_refine_diff_density_min -0.489
_refine_diff_density_rms 0.069
_refine_ls_abs_structure_details 'Flack H D (1983), Acta Cryst. A39, 876-881'
_refine_ls_abs_structure_Flack 0.238(17)
_refine_ls_extinction_method none
_refine_ls_goodness_of_fit_ref 0.998
_refine_ls_hydrogen_treatment mixed
_refine_ls_matrix_type full
_refine_ls_number_parameters 219
_refine_ls_number_reflns 3774
_refine_ls_number_restraints 2
_refine_ls_restrained_S_all 0.998
_refine_ls_R_factor_all 0.0489
_refine_ls_R_factor_gt 0.0352
_refine_ls_shift/su_max 0.000
_refine_ls_shift/su_mean 0.000
_refine_ls_structure_factor_coef Fsqd
_refine_ls_weighting_details 'calc w=1/[\s^2^(Fo^2^)+(0.0436P)^2^+0.0000P] where P=(Fo^2^+2Fc^2^)/3'
_refine_ls_weighting_scheme calc
_refine_ls_wR_factor_gt 0.0784
_refine_ls_wR_factor_ref 0.0811
_reflns_number_gt 3048
_reflns_number_total 3774
_reflns_threshold_expression >2sigma(I)
_cod_data_source_file ic049170tsi20040625_101613_3.cif
_cod_data_source_block CO-CHOO-bpy-3-Co
_cod_depositor_comments
;
The following automatic conversions were performed:
'_exptl_absorpt_correction_type' value 'Empirical' changed to 'empirical'
according to '/home/saulius/struct/CIF-dictionaries/cif_core.dic'
dictionary named 'cif_core.dic' version 2.4.1 from 2010-06-29.

Automatic conversion script
Id: cif_fix_enum 1527 2010-12-29 10:47:43Z saulius 
;
_cod_database_code 4308502

loop_
_symmetry_equiv_pos_as_xyz
'x, y, z'
'x, -y, z+1/2'
'x+1/2, y+1/2, z'
'x+1/2, -y+1/2, z+1/2'

loop_
_atom_site_label
_atom_site_type_symbol
_atom_site_fract_x
_atom_site_fract_y
_atom_site_fract_z
_atom_site_U_iso_or_equiv
_atom_site_adp_type
_atom_site_occupancy
_atom_site_symmetry_multiplicity
_atom_site_calc_flag
_atom_site_refinement_flags
_atom_site_disorder_assembly
_atom_site_disorder_group
Co1 Co 0.94204(8) 0.25379(2) 0.51007(9) 0.02162(10) Uani 1 1 d . . .
O1 O 0.7852(2) 0.20249(11) 0.3612(3) 0.0297(6) Uani 1 1 d . . .
O2 O 0.6063(2) 0.19831(12) 0.1595(3) 0.0319(6) Uani 1 1 d . . .
O3 O 1.0129(2) 0.28389(12) 0.3003(3) 0.0320(6) Uani 1 1 d . . .
O4 O 1.0000(3) 0.28831(14) 0.0250(3) 0.0531(7) Uani 1 1 d . . .
O5 O 0.8806(3) 0.23149(13) 0.7332(3) 0.0376(6) Uani 1 1 d . . .
O6 O 0.7329(3) 0.13534(12) 0.8328(3) 0.0466(6) Uani 1 1 d . . .
O7 O 0.8407(4) 0.09170(15) 0.1523(4) 0.0573(8) Uani 1 1 d . . .
O8 O 0.6762(4) -0.01586(17) 0.1568(5) 0.0931(12) Uani 1 1 d . . .
O9 O 1.0471(4) 0.4235(2) 0.8681(6) 0.1042(16) Uani 1 1 d . . .
N1 N 0.8445(3) 0.34789(13) 0.5035(3) 0.0261(7) Uani 1 1 d . . .
N2 N 0.5399(3) 0.66019(13) 0.5192(4) 0.0273(7) Uani 1 1 d . . .
C1 C 0.8929(4) 0.40251(17) 0.4519(5) 0.0385(10) Uani 1 1 d . . .
H1 H 0.9694 0.3995 0.4122 0.046 Uiso 1 1 calc R . .
C2 C 0.7326(4) 0.35492(17) 0.5581(5) 0.0327(9) Uani 1 1 d . . .
H2 H 0.6956 0.3175 0.5945 0.039 Uiso 1 1 calc R . .
C3 C 0.8356(5) 0.46393(18) 0.4540(6) 0.0402(10) Uani 1 1 d . . .
H3 H 0.8740 0.5007 0.4165 0.048 Uiso 1 1 calc R . .
C4 C 0.6710(4) 0.41338(17) 0.5629(5) 0.0340(9) Uani 1 1 d . . .
H4 H 0.5938 0.4150 0.6014 0.041 Uiso 1 1 calc R . .
C5 C 0.7222(4) 0.47075(17) 0.5110(5) 0.0274(9) Uani 1 1 d . . .
C6 C 0.6592(4) 0.53610(16) 0.5168(4) 0.0279(9) Uani 1 1 d . . .
C7 C 0.7216(4) 0.59439(18) 0.4844(5) 0.0352(9) Uani 1 1 d . . .
H7 H 0.8047 0.5928 0.4619 0.042 Uiso 1 1 calc R . .
C8 C 0.5373(4) 0.54267(18) 0.5533(5) 0.0352(9) Uani 1 1 d . . .
H8A H 0.4923 0.5056 0.5770 0.042 Uiso 1 1 calc R . .
C9 C 0.6589(4) 0.65387(16) 0.4863(5) 0.0315(9) Uani 1 1 d . . .
H9 H 0.7015 0.6919 0.4633 0.038 Uiso 1 1 calc R . .
C10 C 0.4825(4) 0.60479(18) 0.5543(5) 0.0358(9) Uani 1 1 d . . .
H10 H 0.4009 0.6080 0.5810 0.043 Uiso 1 1 calc R . .
C11 C 0.6840(4) 0.22743(14) 0.2747(5) 0.0266(7) Uani 1 1 d . . .
H11 H 0.6651 0.2708 0.2976 0.032 Uiso 1 1 calc R . .
C12 C 0.9746(3) 0.26346(16) 0.1522(4) 0.0346(8) Uani 1 1 d . . .
H12 H 0.9221 0.2261 0.1375 0.041 Uiso 1 1 calc R . .

loop_
_atom_site_aniso_label
_atom_site_aniso_U_11
_atom_site_aniso_U_22
_atom_site_aniso_U_33
_atom_site_aniso_U_23
_atom_site_aniso_U_13
_atom_site_aniso_U_12
Co1 0.02124(16) 0.02004(19) 0.02222(16) -0.00022(17) 0.00156(10) 0.0034(2)
O1 0.0215(15) 0.0260(13) 0.0379(14) -0.0025(10) -0.0020(11) 0.0023(11)
O2 0.0294(16) 0.0303(14) 0.0303(14) -0.0030(10) -0.0063(11) 0.0025(11)
O3 0.0374(16) 0.0354(15) 0.0232(12) -0.0042(10) 0.0067(10) 0.0026(11)
O4 0.0711(19) 0.0610(18) 0.0302(13) -0.0037(12) 0.0172(12) -0.0178(15)
O5 0.0506(18) 0.0379(14) 0.0255(13) 0.0005(10) 0.0108(12) -0.0052(12)
O6 0.0494(16) 0.0404(15) 0.0537(15) 0.0030(12) 0.0194(11) -0.0032(12)
O7 0.063(2) 0.0524(19) 0.0571(19) -0.0014(13) 0.0144(16) 0.0088(16)
O8 0.117(3) 0.065(2) 0.089(3) 0.0196(19) 0.001(2) -0.009(2)
O9 0.077(3) 0.096(3) 0.132(4) -0.053(3) 0.005(3) 0.028(2)
N1 0.0260(19) 0.0218(14) 0.0306(16) 0.0013(11) 0.0066(14) 0.0050(12)
N2 0.0269(19) 0.0215(15) 0.0311(17) -0.0015(11) 0.0004(14) 0.0008(12)
C1 0.034(3) 0.0240(18) 0.064(3) 0.0025(16) 0.0259(19) 0.0071(16)
C2 0.034(3) 0.0205(18) 0.045(2) 0.0035(14) 0.0116(17) 0.0011(16)
C3 0.043(3) 0.0208(18) 0.061(3) 0.0055(16) 0.021(2) 0.0036(17)
C4 0.032(2) 0.0259(19) 0.048(2) 0.0030(15) 0.0177(18) 0.0049(16)
C5 0.029(3) 0.0217(18) 0.031(2) 0.0002(12) 0.0054(17) 0.0050(14)
C6 0.031(3) 0.0197(18) 0.031(2) -0.0022(13) 0.0016(17) 0.0065(15)
C7 0.029(2) 0.031(2) 0.047(2) 0.0003(15) 0.0110(18) 0.0058(16)
C8 0.029(2) 0.0236(18) 0.055(2) 0.0036(15) 0.0134(18) 0.0041(15)
C9 0.025(2) 0.0212(17) 0.050(2) -0.0020(15) 0.0108(17) 0.0018(14)
C10 0.028(3) 0.0281(19) 0.053(3) -0.0008(15) 0.0111(17) 0.0038(15)
C11 0.0262(16) 0.0244(13) 0.0270(16) -0.0050(15) 0.0008(12) -0.0041(17)
C12 0.0335(19) 0.0303(19) 0.040(2) -0.0078(14) 0.0083(14) 0.0037(14)

loop_
_atom_type_symbol
_atom_type_description
_atom_type_scat_dispersion_real
_atom_type_scat_dispersion_imag
_atom_type_scat_source
C C 0.0033 0.0016 'International Tables Vol C Tables 4.2.6.8 and 6.1.1.4'
H H 0.0000 0.0000 'International Tables Vol C Tables 4.2.6.8 and 6.1.1.4'
N N 0.0061 0.0033 'International Tables Vol C Tables 4.2.6.8 and 6.1.1.4'
O O 0.0106 0.0060 'International Tables Vol C Tables 4.2.6.8 and 6.1.1.4'
Co Co 0.3494 0.9721 'International Tables Vol C Tables 4.2.6.8 and 6.1.1.4'

loop_
_geom_angle_atom_site_label_1
_geom_angle_atom_site_label_2
_geom_angle_atom_site_label_3
_geom_angle
_geom_angle_site_symmetry_1
_geom_angle_site_symmetry_3
_geom_angle_publ_flag
O3 Co1 O5 174.39(11) . . ?
O3 Co1 O1 92.65(10) . . ?
O5 Co1 O1 92.51(11) . . ?
O3 Co1 O2 86.92(10) . 4 ?
O5 Co1 O2 88.03(10) . 4 ?
O1 Co1 O2 177.25(12) . 4 ?
O3 Co1 N2 92.02(11) . 3_545 ?
O5 Co1 N2 90.71(12) . 3_545 ?
O1 Co1 N2 83.93(11) . 3_545 ?
O2 Co1 N2 93.37(11) 4 3_545 ?
O3 Co1 N1 88.36(11) . . ?
O5 Co1 N1 88.87(11) . . ?
O1 Co1 N1 96.46(11) . . ?
O2 Co1 N1 86.25(11) 4 . ?
N2 Co1 N1 179.44(14) 3_545 . ?
C11 O1 Co1 126.4(2) . . ?
C11 O2 Co1 122.3(2) . 4_454 ?
C12 O3 Co1 126.0(2) . . ?
C1 N1 C2 115.8(3) . . ?
C1 N1 Co1 122.3(3) . . ?
C2 N1 Co1 121.8(2) . . ?
C10 N2 C9 116.5(3) . . ?
C10 N2 Co1 121.0(3) . 3_455 ?
C9 N2 Co1 122.5(2) . 3_455 ?
N1 C1 C3 123.5(4) . . ?
N1 C2 C4 123.9(3) . . ?
C5 C3 C1 120.3(4) . . ?
C2 C4 C5 120.5(4) . . ?
C3 C5 C4 116.0(3) . . ?
C3 C5 C6 121.6(3) . . ?
C4 C5 C6 122.4(3) . . ?
C8 C6 C7 116.8(3) . . ?
C8 C6 C5 122.2(3) . . ?
C7 C6 C5 121.1(3) . . ?
C9 C7 C6 119.5(4) . . ?
C10 C8 C6 119.6(4) . . ?
N2 C9 C7 123.7(4) . . ?
N2 C10 C8 123.8(4) . . ?
O2 C11 O1 124.9(3) . . ?
O4 C12 O3 126.0(3) . . ?

loop_
_geom_bond_atom_site_label_1
_geom_bond_atom_site_label_2
_geom_bond_distance
_geom_bond_site_symmetry_2
_geom_bond_publ_flag
Co1 O3 2.092(3) . ?
Co1 O5 2.099(3) . ?
Co1 O1 2.102(3) . ?
Co1 O2 2.124(3) 4 ?
Co1 N2 2.153(3) 3_545 ?
Co1 N1 2.162(3) . ?
O1 C11 1.251(5) . ?
O2 C11 1.253(4) . ?
O2 Co1 2.124(3) 4_454 ?
O3 C12 1.256(4) . ?
O4 C12 1.230(4) . ?
N1 C1 1.324(5) . ?
N1 C2 1.349(5) . ?
N2 C10 1.334(5) . ?
N2 C9 1.339(5) . ?
N2 Co1 2.153(3) 3_455 ?
C1 C3 1.385(5) . ?
C2 C4 1.355(5) . ?
C3 C5 1.375(6) . ?
C4 C5 1.384(5) . ?
C5 C6 1.487(4) . ?
C6 C8 1.381(6) . ?
C6 C7 1.403(5) . ?
C7 C9 1.376(5) . ?
C8 C10 1.386(5) . ?
